data_4338686
loop_
_publ_author_name
'Rilak, Ana'
'Bratsos, Ioannis'
'Zangrando, Ennio'
'Kljun, Jakob'
'Turel, Iztok'
'Bugar\<ci\'c, Zivadin D'
'Alessio, Enzo'

_publ_section_title
;
 New Water-Soluble Ruthenium(II) Terpyridine Complexes for Anticancer
 Activity: Synthesis, Characterization, Activation Kinetics, and
 Interaction with Guanine Derivatives.
;
_journal_issue 12
_journal_name_full 'Inorganic chemistry'
_journal_page_first 6113
_journal_page_last 6126
_journal_paper_doi 10.1021/ic5005215
_journal_volume 53
_journal_year 2014
_chemical_formula_moiety 'C19 H24 Cl N5 O Ru S, P F6, P F6'
_chemical_formula_sum 'C19 H24 Cl F12 N5 O P2 Ru S'
_chemical_formula_weight 796.95
_chemical_name_systematic
; 
 ? 
;
_space_group_IT_number 2
_symmetry_cell_setting triclinic
_symmetry_space_group_name_Hall '-P 1'
_symmetry_space_group_name_H-M 'P -1'
_atom_sites_solution_hydrogens geom
_atom_sites_solution_primary direct
_atom_sites_solution_secondary difmap
_audit_creation_method SHELXL-97
_cell_angle_alpha 89.420(11)
_cell_angle_beta 72.275(13)
_cell_angle_gamma 70.412(13)
_cell_formula_units_Z 2
_cell_length_a 10.2101(12)
_cell_length_b 11.1212(15)
_cell_length_c 13.4013(18)
_cell_measurement_temperature 100(2)
_cell_volume 1358.4(3)
_computing_cell_refinement 'Denzo (Otwinowski & Minor 1997)'
_computing_data_reduction 'Denzo and Scalepack (Otwinowski & Minor 1997)'
_computing_molecular_graphics 'Ortep3 for Windows (Farrugia,1997)'
_computing_publication_material 'Wingx Version 2013.2 (Farrugia, 2012)'
_computing_structure_refinement 'SHELX97 (Sheldrick, 2008)'
_computing_structure_solution 'SHELX97 (Sheldrick, 2008)'
_diffrn_ambient_temperature 100(2)
_diffrn_measured_fraction_theta_full 0.972
_diffrn_measured_fraction_theta_max 0.972
_diffrn_measurement_device_type 'Dectris Pilatus 2M'
_diffrn_measurement_method 'CCD rotation images, thick slices'
_diffrn_radiation_monochromator Si111
_diffrn_radiation_source 'Elettra Synchrotron, Trieste (Italy)'
_diffrn_radiation_type synchrotron
_diffrn_radiation_wavelength 0.88560
_diffrn_reflns_av_R_equivalents 0.0340
_diffrn_reflns_av_sigmaI/netI 0.0454
_diffrn_reflns_limit_h_max 10
_diffrn_reflns_limit_h_min -11
_diffrn_reflns_limit_k_max 12
_diffrn_reflns_limit_k_min -12
_diffrn_reflns_limit_l_max 14
_diffrn_reflns_limit_l_min -14
_diffrn_reflns_number 14621
_diffrn_reflns_theta_full 29.81
_diffrn_reflns_theta_max 29.81
_diffrn_reflns_theta_min 2.00
_exptl_absorpt_coefficient_mu 1.772
_exptl_absorpt_correction_T_max 0.7559
_exptl_absorpt_correction_T_min 0.4345
_exptl_absorpt_correction_type refdelf
_exptl_absorpt_process_details
;
Parkin S,Moezzi B & Hope H, (1995) J. Appl. Cryst. 28, 53-56
Cubic fit to sin(theta)/lambda - 24 parameters
;
_exptl_crystal_colour red-orange
_exptl_crystal_density_diffrn 1.948
_exptl_crystal_density_method 'not measured'
_exptl_crystal_description block
_exptl_crystal_F_000 792
_exptl_crystal_size_max 0.35
_exptl_crystal_size_mid 0.30
_exptl_crystal_size_min 0.30
_refine_diff_density_max 0.427
_refine_diff_density_min -0.440
_refine_diff_density_rms 0.088
_refine_ls_extinction_method none
_refine_ls_goodness_of_fit_ref 1.038
_refine_ls_hydrogen_treatment constr
_refine_ls_matrix_type full
_refine_ls_number_parameters 381
_refine_ls_number_reflns 3921
_refine_ls_number_restraints 0
_refine_ls_restrained_S_all 1.038
_refine_ls_R_factor_all 0.0373
_refine_ls_R_factor_gt 0.0359
_refine_ls_shift/su_max 0.000
_refine_ls_shift/su_mean 0.000
_refine_ls_structure_factor_coef Fsqd
_refine_ls_weighting_details 'calc w=1/[\s^2^(Fo^2^)+(0.0707P)^2^+1.3361P] where P=(Fo^2^+2Fc^2^)/3'
_refine_ls_weighting_scheme calc
_refine_ls_wR_factor_gt 0.1005
_refine_ls_wR_factor_ref 0.1018
_reflns_number_gt 2461
_reflns_number_total 3921
_reflns_threshold_expression >2sigma(I)
_cod_data_source_file ic5005215_si_002.cif
_cod_data_source_block 6PF6
_cod_depositor_comments 'Adding full bibliography for 4338685--4338688.cif.'
_cod_database_code 4338686

loop_
_symmetry_equiv_pos_as_xyz
'x, y, z'
'-x, -y, -z'

loop_
_atom_site_label
_atom_site_type_symbol
_atom_site_fract_x
_atom_site_fract_y
_atom_site_fract_z
_atom_site_U_iso_or_equiv
_atom_site_adp_type
_atom_site_occupancy
_atom_site_symmetry_multiplicity
_atom_site_calc_flag
_atom_site_refinement_flags
Ru Ru 0.95616(3) 0.24519(3) 0.76341(2) 0.0113(2) Uani 1 1 d .
N1 N 1.0950(4) 0.3517(3) 0.7210(3) 0.0136(8) Uani 1 1 d .
N2 N 1.1046(4) 0.1386(3) 0.6363(3) 0.0105(8) Uani 1 1 d .
N3 N 0.8786(4) 0.0937(3) 0.7610(3) 0.0148(8) Uani 1 1 d .
N4 N 0.8109(4) 0.3446(4) 0.9153(3) 0.0188(9) Uani 1 1 d .
H4A H 0.7841 0.4319 0.9125 0.023 Uiso 1 1 calc R
H4B H 0.7274 0.3235 0.9346 0.023 Uiso 1 1 calc R
N5 N 1.0758(4) 0.1383(3) 0.8615(3) 0.0142(8) Uani 1 1 d .
H5A H 1.1117 0.0522 0.8392 0.017 Uiso 1 1 calc R
H5B H 1.1536 0.1641 0.8583 0.017 Uiso 1 1 calc R
O1 O 0.8552(3) 0.2993(3) 0.5591(2) 0.0225(7) Uani 1 1 d .
S1 S 0.82113(11) 0.35768(10) 0.66675(8) 0.0148(3) Uani 1 1 d .
Cl1 Cl 1.44444(11) -0.10919(11) 0.35471(8) 0.0191(3) Uani 1 1 d .
C1 C 1.0823(5) 0.4645(4) 0.7674(3) 0.0164(10) Uani 1 1 d .
H1 H 1.0074 0.4989 0.8328 0.020 Uiso 1 1 calc R
C2 C 1.1735(5) 0.5305(5) 0.7234(4) 0.0196(11) Uani 1 1 d .
H2 H 1.1611 0.6097 0.7579 0.024 Uiso 1 1 calc R
C3 C 1.2833(5) 0.4820(4) 0.6290(3) 0.0184(10) Uani 1 1 d .
H3 H 1.3453 0.5285 0.5968 0.022 Uiso 1 1 calc R
C4 C 1.3024(5) 0.3651(4) 0.5816(3) 0.0158(10) Uani 1 1 d .
H4 H 1.3798 0.3288 0.5176 0.019 Uiso 1 1 calc R
C5 C 1.2069(5) 0.3009(4) 0.6284(3) 0.0125(10) Uani 1 1 d .
C6 C 1.2163(4) 0.1766(4) 0.5815(3) 0.0127(10) Uani 1 1 d .
C7 C 1.3239(4) 0.1020(4) 0.4937(3) 0.0122(10) Uani 1 1 d .
H7 H 1.4024 0.1283 0.4545 0.015 Uiso 1 1 calc R
C8 C 1.3132(4) -0.0132(4) 0.4648(3) 0.0137(10) Uani 1 1 d .
C9 C 1.2006(4) -0.0526(4) 0.5211(3) 0.0120(10) Uani 1 1 d .
H9 H 1.1951 -0.1320 0.5009 0.014 Uiso 1 1 calc R
C10 C 1.0950(4) 0.0268(4) 0.6085(3) 0.0113(10) Uani 1 1 d .
C11 C 0.9678(4) 0.0001(4) 0.6801(3) 0.0117(10) Uani 1 1 d .
C12 C 0.9405(5) -0.1119(4) 0.6683(3) 0.0161(10) Uani 1 1 d .
H12 H 1.0038 -0.1764 0.6121 0.019 Uiso 1 1 calc R
C13 C 0.8190(5) -0.1279(4) 0.7402(3) 0.0205(11) Uani 1 1 d .
H13 H 0.7977 -0.2037 0.7334 0.025 Uiso 1 1 calc R
C14 C 0.7297(5) -0.0344(4) 0.8209(4) 0.0202(11) Uani 1 1 d .
H14 H 0.6461 -0.0448 0.8705 0.024 Uiso 1 1 calc R
C15 C 0.7619(5) 0.0747(4) 0.8293(3) 0.0187(11) Uani 1 1 d .
H15 H 0.6993 0.1392 0.8857 0.022 Uiso 1 1 calc R
C16 C 0.8905(5) 0.3051(4) 0.9929(3) 0.0216(11) Uani 1 1 d .
H16A H 0.8201 0.3256 1.0653 0.026 Uiso 1 1 calc R
H16B H 0.9595 0.3517 0.9866 0.026 Uiso 1 1 calc R
C17 C 0.9734(5) 0.1629(4) 0.9710(3) 0.0200(11) Uani 1 1 d .
H17A H 1.0286 0.1337 1.0212 0.024 Uiso 1 1 calc R
H17B H 0.9044 0.1159 0.9787 0.024 Uiso 1 1 calc R
C18 C 0.6302(5) 0.3960(5) 0.7304(4) 0.0278(12) Uani 1 1 d .
H18A H 0.5762 0.4412 0.6840 0.042 Uiso 1 1 calc R
H18B H 0.5997 0.4510 0.7959 0.042 Uiso 1 1 calc R
H18C H 0.6093 0.3169 0.7463 0.042 Uiso 1 1 calc R
C19 C 0.8237(5) 0.5169(4) 0.6528(4) 0.0236(11) Uani 1 1 d .
H19A H 0.9235 0.5132 0.6139 0.035 Uiso 1 1 calc R
H19B H 0.7918 0.5634 0.7226 0.035 Uiso 1 1 calc R
H19C H 0.7571 0.5616 0.6141 0.035 Uiso 1 1 calc R
P1 P 0.37664(12) 0.80164(12) 0.75483(9) 0.0192(3) Uani 1 1 d .
F1 F 0.2721(3) 0.3543(3) 1.0999(2) 0.0353(7) Uani 1 1 d .
F2 F 0.2206(3) 0.2191(3) 1.0069(2) 0.0403(8) Uani 1 1 d .
F3 F 0.2005(4) 0.4170(3) 0.9605(2) 0.0477(9) Uani 1 1 d .
F4 F 0.3825(5) 0.2463(3) 0.8587(2) 0.0621(11) Uani 1 1 d .
F5 F 0.4346(4) 0.3791(4) 0.9540(3) 0.0609(10) Uani 1 1 d .
F6 F 0.4537(3) 0.1808(3) 1.0002(2) 0.0374(7) Uani 1 1 d .
P2 P 0.32835(14) 0.29846(13) 0.97909(9) 0.0237(3) Uani 1 1 d .
F7 F 0.3355(3) 0.8760(3) 0.8659(2) 0.0375(7) Uani 1 1 d .
F8 F 0.5456(3) 0.7813(3) 0.7302(2) 0.0390(8) Uani 1 1 d .
F9 F 0.2050(3) 0.8231(3) 0.7780(2) 0.0281(7) Uani 1 1 d .
F10 F 0.3520(3) 0.9320(3) 0.7021(2) 0.0272(7) Uani 1 1 d .
F11 F 0.3988(3) 0.6692(3) 0.8052(3) 0.0575(10) Uani 1 1 d .
F12 F 0.4142(4) 0.7273(3) 0.6424(2) 0.0542(10) Uani 1 1 d .

loop_
_atom_site_aniso_label
_atom_site_aniso_U_11
_atom_site_aniso_U_22
_atom_site_aniso_U_33
_atom_site_aniso_U_23
_atom_site_aniso_U_13
_atom_site_aniso_U_12
Ru 0.0112(3) 0.0110(3) 0.0100(3) -0.00209(17) 0.00031(18) -0.0052(2)
N1 0.0104(18) 0.017(2) 0.0117(18) -0.0002(17) -0.0011(16) -0.0053(17)
N2 0.0128(18) 0.009(2) 0.0127(18) 0.0013(16) -0.0048(16) -0.0064(17)
N3 0.0102(18) 0.015(2) 0.0185(19) 0.0018(17) -0.0029(17) -0.0054(18)
N4 0.023(2) 0.018(2) 0.0147(19) 0.0023(16) -0.0026(17) -0.0101(19)
N5 0.0170(19) 0.007(2) 0.0129(18) -0.0004(15) -0.0020(15) 0.0003(17)
O1 0.0233(17) 0.022(2) 0.0204(16) -0.0052(14) -0.0082(14) -0.0043(15)
S1 0.0146(6) 0.0139(7) 0.0153(6) -0.0020(5) -0.0040(5) -0.0047(5)
Cl1 0.0150(6) 0.0215(7) 0.0163(6) -0.0098(5) 0.0012(5) -0.0058(5)
C1 0.020(2) 0.016(3) 0.013(2) -0.008(2) -0.0047(19) -0.006(2)
C2 0.028(3) 0.012(3) 0.023(3) -0.002(2) -0.011(2) -0.010(2)
C3 0.020(2) 0.018(3) 0.020(2) 0.003(2) -0.005(2) -0.011(2)
C4 0.016(2) 0.016(3) 0.017(2) 0.001(2) -0.0055(19) -0.007(2)
C5 0.018(2) 0.012(3) 0.015(2) 0.0021(19) -0.010(2) -0.009(2)
C6 0.013(2) 0.020(3) 0.009(2) 0.0015(19) -0.0047(19) -0.010(2)
C7 0.013(2) 0.016(3) 0.012(2) 0.0031(19) -0.0044(19) -0.010(2)
C8 0.009(2) 0.016(3) 0.012(2) -0.0022(19) -0.0023(19) 0.000(2)
C9 0.015(2) 0.009(3) 0.013(2) -0.0049(18) -0.0063(19) -0.005(2)
C10 0.011(2) 0.010(3) 0.013(2) 0.0031(19) -0.0056(19) -0.003(2)
C11 0.008(2) 0.007(3) 0.015(2) -0.0038(19) -0.0027(19) 0.003(2)
C12 0.016(2) 0.015(3) 0.017(2) -0.0008(19) -0.0048(19) -0.005(2)
C13 0.025(3) 0.016(3) 0.028(3) 0.007(2) -0.013(2) -0.014(2)
C14 0.017(2) 0.021(3) 0.024(3) 0.004(2) -0.001(2) -0.013(2)
C15 0.015(2) 0.020(3) 0.018(2) -0.002(2) -0.001(2) -0.005(2)
C16 0.026(3) 0.019(3) 0.014(2) -0.001(2) 0.001(2) -0.007(2)
C17 0.029(3) 0.019(3) 0.014(2) 0.005(2) -0.005(2) -0.011(2)
C18 0.015(2) 0.028(3) 0.037(3) 0.000(2) -0.006(2) -0.005(2)
C19 0.036(3) 0.015(3) 0.023(2) 0.002(2) -0.013(2) -0.009(2)
P1 0.0125(6) 0.0163(8) 0.0227(7) 0.0004(5) 0.0025(5) -0.0047(5)
F1 0.0395(16) 0.041(2) 0.0176(14) -0.0030(12) -0.0054(12) -0.0079(15)
F2 0.0362(17) 0.035(2) 0.063(2) 0.0166(16) -0.0263(16) -0.0202(16)
F3 0.076(2) 0.023(2) 0.0415(18) 0.0007(14) -0.0328(18) -0.0014(17)
F4 0.111(3) 0.042(2) 0.0172(16) -0.0106(14) -0.0075(18) -0.017(2)
F5 0.076(3) 0.058(2) 0.055(2) 0.0136(18) 0.0003(19) -0.051(2)
F6 0.0206(14) 0.0307(19) 0.0478(18) -0.0027(14) -0.0007(13) -0.0015(13)
P2 0.0295(7) 0.0176(8) 0.0168(7) -0.0047(5) 0.0010(5) -0.0067(6)
F7 0.0339(16) 0.051(2) 0.0251(15) 0.0000(14) -0.0122(13) -0.0094(15)
F8 0.0157(15) 0.045(2) 0.0525(19) 0.0183(15) -0.0058(14) -0.0105(14)
F9 0.0155(13) 0.0370(18) 0.0338(15) 0.0061(13) -0.0023(12) -0.0168(13)
F10 0.0215(14) 0.0274(17) 0.0354(15) 0.0123(13) -0.0091(12) -0.0122(13)
F11 0.0302(17) 0.028(2) 0.088(3) 0.0299(18) 0.0076(17) -0.0022(15)
F12 0.052(2) 0.058(2) 0.0404(18) -0.0307(16) 0.0160(15) -0.0310(19)

loop_
_atom_type_symbol
_atom_type_description
_atom_type_scat_dispersion_real
_atom_type_scat_dispersion_imag
_atom_type_scat_source
C C 0.0056 0.0026 'International Tables Vol C Tables 4.2.6.8 and 6.1.1.4'
H H 0.0000 0.0000 'International Tables Vol C Tables 4.2.6.8 and 6.1.1.4'
N N 0.0104 0.0054 'International Tables Vol C Tables 4.2.6.8 and 6.1.1.4'
O O 0.0177 0.0098 'International Tables Vol C Tables 4.2.6.8 and 6.1.1.4'
S S 0.1750 0.1920 'International Tables Vol C Tables 4.2.6.8 and 6.1.1.4'
Cl Cl 0.2059 0.2456 'International Tables Vol C Tables 4.2.6.8 and 6.1.1.4'
Ru Ru -0.7125 1.2456 'International Tables Vol C Tables 4.2.6.8 and 6.1.1.4'
P P 0.1460 0.1473 'International Tables Vol C Tables 4.2.6.8 and 6.1.1.4'
F F 0.0277 0.0166 'International Tables Vol C Tables 4.2.6.8 and 6.1.1.4'

loop_
_geom_angle_atom_site_label_1
_geom_angle_atom_site_label_2
_geom_angle_atom_site_label_3
_geom_angle
N2 Ru N1 79.60(13)
N2 Ru N3 79.70(13)
N1 Ru N3 159.17(15)
N2 Ru N5 91.25(13)
N1 Ru N5 91.59(13)
N3 Ru N5 86.59(13)
N2 Ru N4 171.94(13)
N1 Ru N4 101.00(14)
N3 Ru N4 99.17(14)
N5 Ru N4 80.70(13)
N2 Ru S1 90.91(10)
N1 Ru S1 90.39(9)
N3 Ru S1 92.20(9)
N5 Ru S1 177.30(9)
N4 Ru S1 97.12(10)
C1 N1 C5 118.1(3)
C1 N1 Ru 129.1(3)
C5 N1 Ru 112.5(3)
C10 N2 C6 121.6(3)
C10 N2 Ru 118.7(3)
C6 N2 Ru 119.6(3)
C15 N3 C11 118.1(4)
C15 N3 Ru 129.1(3)
C11 N3 Ru 112.6(2)
C16 N4 Ru 107.9(3)
C16 N4 H4A 110.1
Ru N4 H4A 110.1
C16 N4 H4B 110.1
Ru N4 H4B 110.1
H4A N4 H4B 108.4
C17 N5 Ru 107.7(3)
C17 N5 H5A 110.2
Ru N5 H5A 110.2
C17 N5 H5B 110.2
Ru N5 H5B 110.2
H5A N5 H5B 108.5
O1 S1 C18 107.2(2)
O1 S1 C19 105.94(19)
C18 S1 C19 98.7(2)
O1 S1 Ru 116.52(13)
C18 S1 Ru 112.40(17)
C19 S1 Ru 114.40(15)
N1 C1 C2 122.4(4)
N1 C1 H1 118.8
C2 C1 H1 118.8
C1 C2 C3 119.8(4)
C1 C2 H2 120.1
C3 C2 H2 120.1
C2 C3 C4 119.3(4)
C2 C3 H3 120.4
C4 C3 H3 120.4
C3 C4 C5 119.3(4)
C3 C4 H4 120.4
C5 C4 H4 120.4
N1 C5 C4 121.1(4)
N1 C5 C6 115.8(3)
C4 C5 C6 123.1(4)
N2 C6 C7 120.7(4)
N2 C6 C5 112.3(3)
C7 C6 C5 127.0(4)
C6 C7 C8 117.5(4)
C6 C7 H7 121.3
C8 C7 H7 121.3
C9 C8 C7 121.8(4)
C9 C8 Cl1 119.0(3)
C7 C8 Cl1 119.2(3)
C8 C9 C10 118.1(4)
C8 C9 H9 121.0
C10 C9 H9 121.0
N2 C10 C9 120.2(3)
N2 C10 C11 113.7(3)
C9 C10 C11 126.1(4)
N3 C11 C12 121.7(4)
N3 C11 C10 115.2(3)
C12 C11 C10 123.1(4)
C13 C12 C11 118.5(4)
C13 C12 H12 120.7
C11 C12 H12 120.7
C14 C13 C12 119.9(4)
C14 C13 H13 120.1
C12 C13 H13 120.1
C13 C14 C15 119.3(4)
C13 C14 H14 120.4
C15 C14 H14 120.4
N3 C15 C14 122.5(4)
N3 C15 H15 118.8
C14 C15 H15 118.8
N4 C16 C17 108.3(4)
N4 C16 H16A 110.0
C17 C16 H16A 110.0
N4 C16 H16B 110.0
C17 C16 H16B 110.0
H16A C16 H16B 108.4
N5 C17 C16 107.4(3)
N5 C17 H17A 110.2
C16 C17 H17A 110.2
N5 C17 H17B 110.2
C16 C17 H17B 110.2
H17A C17 H17B 108.5
S1 C18 H18A 109.5
S1 C18 H18B 109.5
H18A C18 H18B 109.5
S1 C18 H18C 109.5
H18A C18 H18C 109.5
H18B C18 H18C 109.5
S1 C19 H19A 109.5
S1 C19 H19B 109.5
H19A C19 H19B 109.5
S1 C19 H19C 109.5
H19A C19 H19C 109.5
H19B C19 H19C 109.5
F7 P1 F10 90.67(16)
F7 P1 F11 90.9(2)
F10 P1 F11 178.0(2)
F7 P1 F8 91.70(16)
F10 P1 F8 90.47(14)
F11 P1 F8 90.73(17)
F7 P1 F12 178.60(18)
F10 P1 F12 89.04(18)
F11 P1 F12 89.4(2)
F8 P1 F12 89.67(18)
F7 P1 F9 88.91(15)
F10 P1 F9 88.86(14)
F11 P1 F9 89.93(16)
F8 P1 F9 179.09(16)
F12 P1 F9 89.71(16)
F4 P2 F5 90.6(2)
F4 P2 F6 90.96(19)
F5 P2 F6 90.05(19)
F4 P2 F2 90.7(2)
F5 P2 F2 178.7(2)
F6 P2 F2 90.03(15)
F4 P2 F3 90.16(19)
F5 P2 F3 90.4(2)
F6 P2 F3 178.79(18)
F2 P2 F3 89.48(17)
F4 P2 F1 178.7(2)
F5 P2 F1 88.89(18)
F6 P2 F1 90.19(16)
F2 P2 F1 89.81(17)
F3 P2 F1 88.70(17)

loop_
_geom_bond_atom_site_label_1
_geom_bond_atom_site_label_2
_geom_bond_distance
Ru N2 1.967(3)
Ru N1 2.087(3)
Ru N3 2.092(3)
Ru N5 2.146(3)
Ru N4 2.162(4)
Ru S1 2.2453(11)
N1 C1 1.354(6)
N1 C5 1.372(6)
N2 C10 1.344(6)
N2 C6 1.350(5)
N3 C15 1.343(6)
N3 C11 1.369(5)
N4 C16 1.483(6)
N4 H4A 0.9200
N4 H4B 0.9200
N5 C17 1.485(6)
N5 H5A 0.9200
N5 H5B 0.9200
O1 S1 1.479(3)
S1 C18 1.774(4)
S1 C19 1.787(4)
Cl1 C8 1.727(4)
C1 C2 1.368(6)
C1 H1 0.9500
C2 C3 1.376(7)
C2 H2 0.9500
C3 C4 1.380(6)
C3 H3 0.9500
C4 C5 1.392(6)
C4 H4 0.9500
C5 C6 1.486(6)
C6 C7 1.379(6)
C7 C8 1.390(6)
C7 H7 0.9500
C8 C9 1.373(6)
C9 C10 1.388(6)
C9 H9 0.9500
C10 C11 1.480(6)
C11 C12 1.385(6)
C12 C13 1.384(6)
C12 H12 0.9500
C13 C14 1.367(7)
C13 H13 0.9500
C14 C15 1.374(7)
C14 H14 0.9500
C15 H15 0.9500
C16 C17 1.505(7)
C16 H16A 0.9900
C16 H16B 0.9900
C17 H17A 0.9900
C17 H17B 0.9900
C18 H18A 0.9800
C18 H18B 0.9800
C18 H18C 0.9800
C19 H19A 0.9800
C19 H19B 0.9800
C19 H19C 0.9800
P1 F7 1.577(3)
P1 F10 1.583(3)
P1 F11 1.589(3)
P1 F8 1.590(3)
P1 F12 1.601(3)
P1 F9 1.616(3)
F1 P2 1.598(3)
F2 P2 1.588(3)
F3 P2 1.594(3)
F4 P2 1.583(3)
F5 P2 1.587(3)
F6 P2 1.587(3)
